data_4345801
loop_
_publ_author_name
'Ar\'evalo, Rebeca'
'Riera, Luc\'ia'
'P\'erez, Julio'

_publ_section_title
;
 Interligand C-C Coupling between \a-Methyl N-Heterocycles and bipy or
 phen at Rhenium Tricarbonyl Complexes.
;
_journal_issue 8
_journal_name_full 'Inorganic chemistry'
_journal_page_first 4249
_journal_page_last 4252
_journal_paper_doi 10.1021/acs.inorgchem.7b00078
_journal_volume 56
_journal_year 2017
_chemical_absolute_configuration unk
_chemical_formula_sum 'C25 H23 N4 O3 Re'
_chemical_formula_weight 613.67
_chemical_name_systematic
;
 ?
;
_space_group_crystal_system orthorhombic
_space_group_IT_number 19
_space_group_name_Hall 'P 2ac 2ab'
_space_group_name_H-M_alt 'P 21 21 21'
_symmetry_space_group_name_Hall 'P 2ac 2ab'
_symmetry_space_group_name_H-M 'P 21 21 21'
_atom_sites_solution_hydrogens geom
_audit_creation_method SHELXL-2014
_cell_angle_alpha 90.0
_cell_angle_beta 90.0
_cell_angle_gamma 90.0
_cell_formula_units_Z 4
_cell_length_a 10.5338(1)
_cell_length_b 14.2032(2)
_cell_length_c 15.2605(2)
_cell_measurement_reflns_used 9033
_cell_measurement_temperature 130.0(1)
_cell_measurement_theta_max 69.1540
_cell_measurement_theta_min 4.1610
_cell_volume 2283.18(5)
_computing_structure_refinement 'SHELXL-2014 (Sheldrick, 2014)'
_diffrn_ambient_temperature 130.0(1)
_diffrn_measured_fraction_theta_full 0.999
_diffrn_measured_fraction_theta_max 0.992
_diffrn_measurement_device_type 'Xcalibur, Onyx, Nova'
_diffrn_radiation_type CuK\a
_diffrn_radiation_wavelength 1.54184
_diffrn_reflns_av_R_equivalents 0.0312
_diffrn_reflns_av_unetI/netI 0.0309
_diffrn_reflns_Laue_measured_fraction_full 0.999
_diffrn_reflns_Laue_measured_fraction_max 0.992
_diffrn_reflns_limit_h_max 12
_diffrn_reflns_limit_h_min -12
_diffrn_reflns_limit_k_max 16
_diffrn_reflns_limit_k_min -17
_diffrn_reflns_limit_l_max 18
_diffrn_reflns_limit_l_min -18
_diffrn_reflns_number 12044
_diffrn_reflns_point_group_measured_fraction_full 0.999
_diffrn_reflns_point_group_measured_fraction_max 0.992
_diffrn_reflns_theta_full 67.684
_diffrn_reflns_theta_max 69.223
_diffrn_reflns_theta_min 4.252
_diffrn_source 'Nova (Cu) X-ray Source'
_exptl_absorpt_coefficient_mu 10.699
_exptl_absorpt_correction_T_max 1.00000
_exptl_absorpt_correction_T_min 0.23342
_exptl_absorpt_correction_type multi-scan
_exptl_absorpt_process_details
;
CrysAlisPro, Agilent Technologies,
Version 1.171.36.28 (release 01-02-2013 CrysAlis171 .NET)
(compiled Feb  1 2013,16:14:44)
Empirical absorption correction using spherical harmonics,
 implemented in SCALE3 ABSPACK scaling algorithm.
;
_exptl_crystal_colour purple
_exptl_crystal_density_diffrn 1.785
_exptl_crystal_description block
_exptl_crystal_F_000 1200
_exptl_crystal_size_max 0.15
_exptl_crystal_size_mid 0.10
_exptl_crystal_size_min 0.06
_refine_diff_density_max 0.819
_refine_diff_density_min -0.729
_refine_diff_density_rms 0.085
_refine_ls_abs_structure_details
;
 Refined as a perfect inversion twin.
;
_refine_ls_extinction_expression Fc^*^=kFc[1+0.001xFc^2^\l^3^/sin(2\q)]^-1/4^
_refine_ls_extinction_method SHELXL
_refine_ls_goodness_of_fit_ref 1.250
_refine_ls_hydrogen_treatment constr
_refine_ls_matrix_type full
_refine_ls_number_parameters 348
_refine_ls_number_reflns 4077
_refine_ls_number_restraints 0
_refine_ls_restrained_S_all 1.250
_refine_ls_R_factor_all 0.0246
_refine_ls_R_factor_gt 0.0237
_refine_ls_shift/su_max 0.022
_refine_ls_shift/su_mean 0.002
_refine_ls_structure_factor_coef Fsqd
_refine_ls_weighting_details 'w=1/[\s^2^(Fo^2^)+4.8445P] where P=(Fo^2^+2Fc^2^)/3'
_refine_ls_weighting_scheme calc
_refine_ls_wR_factor_gt 0.0584
_refine_ls_wR_factor_ref 0.0588
_reflns_Friedel_coverage 0.759
_reflns_Friedel_fraction_full 0.999
_reflns_Friedel_fraction_max 0.993
_reflns_number_gt 3982
_reflns_number_total 4077
_reflns_threshold_expression 'I > 2\s(I)'
_cod_data_source_file ic7b00078_si_001.cif
_cod_data_source_block compound_13
_cod_original_cell_volume 2283.20(5)
_cod_database_code 4345801
_shelx_space_group_comment
;
The symmetry employed for this shelxl refinement is uniquely defined
by the following loop, which should always be used as a source of
symmetry information in preference to the above space-group names.
They are only intended as comments.
;
_shelxl_version_number 2014-3

loop_
_space_group_symop_operation_xyz
'x, y, z'
'-x+1/2, -y, z+1/2'
'x+1/2, -y+1/2, -z'
'-x, y+1/2, -z+1/2'

loop_
_atom_site_label
_atom_site_type_symbol
_atom_site_fract_x
_atom_site_fract_y
_atom_site_fract_z
_atom_site_U_iso_or_equiv
_atom_site_adp_type
_atom_site_occupancy
_atom_site_site_symmetry_order
_atom_site_calc_flag
_atom_site_refinement_flags_posn
_atom_site_refinement_flags_adp
_atom_site_refinement_flags_occupancy
_atom_site_disorder_assembly
_atom_site_disorder_group
Re1A Re 0.40763(3) 0.18573(2) 0.31206(2) 0.02411(11) Uani 1 1 d . . . . .
N1 N 0.3831(5) 0.2027(4) 0.4491(4) 0.0266(14) Uani 1 1 d . . . . .
N8 N 0.2843(6) 0.0698(5) 0.3519(4) 0.0306(14) Uani 1 1 d . . . . .
O17 O 0.5567(6) 0.3654(5) 0.2700(4) 0.0496(18) Uani 1 1 d . . . . .
O15 O 0.1792(5) 0.3010(5) 0.2472(4) 0.0415(15) Uani 1 1 d . . . . .
C2 C 0.3044(8) 0.1414(6) 0.4918(5) 0.0306(19) Uani 1 1 d . . . . .
N2 N 0.5723(6) 0.1065(4) 0.3615(4) 0.0257(14) Uani 1 1 d . . . . .
N3 N 0.7284(6) 0.0523(5) 0.4438(4) 0.0308(14) Uani 1 1 d . . . . .
C15 C 0.2638(8) 0.2565(6) 0.2720(5) 0.0297(17) Uani 1 1 d . . . . .
C6 C 0.4867(8) 0.2402(6) 0.5032(5) 0.0279(17) Uani 1 1 d . . . . .
H7 H 0.5274 0.2922 0.4717 0.034 Uiso 1 1 calc R U . . .
C1 C 0.5853(9) 0.1639(5) 0.5208(5) 0.0309(16) Uani 1 1 d . . . . .
H8A H 0.6597 0.1932 0.5466 0.037 Uiso 1 1 calc R U . . .
H8B H 0.5510 0.1203 0.5635 0.037 Uiso 1 1 calc R U . . .
C3 C 0.2859(9) 0.1483(7) 0.5808(5) 0.041(2) Uani 1 1 d . . . . .
H9 H 0.2396 0.1029 0.6108 0.049 Uiso 1 1 calc R U . . .
C18 C 0.6262(7) 0.1091(5) 0.4414(5) 0.0274(17) Uani 1 1 d . . . . .
C7 C 0.2437(7) 0.0709(6) 0.4371(5) 0.0328(18) Uani 1 1 d . . . . .
C10 C 0.1493(8) -0.0624(7) 0.3240(8) 0.052(3) Uani 1 1 d . . . . .
H12 H 0.1189 -0.1071 0.2848 0.062 Uiso 1 1 calc R U . . .
C20 C 0.6467(7) 0.0448(6) 0.3131(7) 0.0372(17) Uani 1 1 d . . . . .
H14 H 0.6323 0.0286 0.2549 0.045 Uiso 1 1 calc R U . . .
C17 C 0.5041(7) 0.2955(6) 0.2870(5) 0.032(2) Uani 1 1 d . . . . .
C19 C 0.7420(8) 0.0119(6) 0.3622(6) 0.0362(19) Uani 1 1 d . . . . .
H16 H 0.8051 -0.0299 0.3448 0.043 Uiso 1 1 calc R U . . .
C5 C 0.4334(8) 0.2771(6) 0.5888(5) 0.036(2) Uani 1 1 d . . . . .
H37 H 0.4641 0.3320 0.6144 0.043 Uiso 1 1 calc R U . . .
C12 C 0.1563(9) 0.0057(7) 0.4663(7) 0.045(2) Uani 1 1 d . . . . .
H18 H 0.1292 0.0071 0.5243 0.054 Uiso 1 1 calc R U . . .
C11 C 0.1090(9) -0.0614(7) 0.4100(7) 0.054(3) Uani 1 1 d . . . . .
H19 H 0.0504 -0.1056 0.4297 0.065 Uiso 1 1 calc R U . . .
C4 C 0.3397(9) 0.2269(8) 0.6259(6) 0.045(2) Uani 1 1 d . . . . .
H20 H 0.3098 0.2434 0.6812 0.054 Uiso 1 1 calc R U . . .
O16 O 0.4575(6) 0.1160(5) 0.1244(4) 0.0476(16) Uani 1 1 d . . . . .
C16 C 0.4373(7) 0.1443(6) 0.1947(6) 0.0321(17) Uani 1 1 d . . . . .
C9 C 0.2358(8) 0.0045(6) 0.2977(6) 0.039(2) Uani 1 1 d . . . . .
H30 H 0.2620 0.0045 0.2395 0.047 Uiso 1 1 calc R U . . .
C21 C 0.8072(8) 0.0342(6) 0.5211(6) 0.035(2) Uani 1 1 d . . . . .
H81A H 0.8467 0.0918 0.5396 0.053 Uiso 1 1 calc R U . . .
H81B H 0.8715 -0.0112 0.5067 0.053 Uiso 1 1 calc R U . . .
H81C H 0.7551 0.0101 0.5676 0.053 Uiso 1 1 calc R U . . .
C90 C 0.234(2) 0.2806(13) 0.9255(14) 0.053(7) Uani 0.51(2) 1 d . . P A 1
H90 H 0.1618 0.2489 0.9066 0.064 Uiso 0.51(2) 1 calc R U P A 1
C91 C 0.269(3) 0.2859(18) 1.011(3) 0.064(10) Uani 0.51(2) 1 d . . P A 1
H91 H 0.2179 0.2554 1.0522 0.077 Uiso 0.51(2) 1 calc R U P A 1
C92 C 0.370(3) 0.331(3) 1.041(3) 0.041(9) Uani 0.51(2) 1 d . . P A 1
H92 H 0.3851 0.3322 1.1009 0.049 Uiso 0.51(2) 1 calc R U P A 1
C93 C 0.311(2) 0.3243(19) 0.8722(14) 0.042(6) Uiso 0.51(2) 1 d . . P A 1
H93 H 0.2903 0.3236 0.8130 0.051 Uiso 0.51(2) 1 calc R U P A 1
C94 C 0.508(3) 0.4189(19) 0.831(2) 0.083(10) Uani 0.51(2) 1 d . . P A 1
H94A H 0.4799 0.4035 0.7732 0.124 Uiso 0.51(2) 1 calc R U P A 1
H94B H 0.5931 0.3973 0.8396 0.124 Uiso 0.51(2) 1 calc R U P A 1
H94C H 0.5043 0.4859 0.8395 0.124 Uiso 0.51(2) 1 calc R U P A 1
C95 C 0.454(3) 0.378(2) 0.9849(19) 0.045(6) Uani 0.51(2) 1 d . . P A 1
H95 H 0.5254 0.4101 1.0053 0.054 Uiso 0.51(2) 1 calc R U P A 1
C96 C 0.423(3) 0.3725(15) 0.8961(15) 0.053(7) Uani 0.51(2) 1 d . . P A 1
C90A C 0.220(3) 0.253(2) 1.004(2) 0.052(8) Uani 0.49(2) 1 d . . P A 2
H90A H 0.2222 0.2529 1.0665 0.079 Uiso 0.49(2) 1 calc R U P A 2
H90B H 0.2245 0.1898 0.9822 0.079 Uiso 0.49(2) 1 calc R U P A 2
H90C H 0.1415 0.2814 0.9844 0.079 Uiso 0.49(2) 1 calc R U P A 2
C91A C 0.3278(19) 0.3082(15) 0.9694(11) 0.035(5) Uani 0.49(2) 1 d . . P A 2
C92A C 0.417(3) 0.344(3) 1.025(3) 0.035(8) Uani 0.49(2) 1 d . . P A 2
H92A H 0.4097 0.3305 1.0849 0.042 Uiso 0.49(2) 1 calc R U P A 2
C93A C 0.352(3) 0.329(2) 0.8751(16) 0.043(6) Uiso 0.49(2) 1 d . . P A 2
H93A H 0.3003 0.3024 0.8322 0.051 Uiso 0.49(2) 1 calc R U P A 2
C94A C 0.443(3) 0.3811(19) 0.854(2) 0.052(7) Uiso 0.49(2) 1 d . . P A 2
H94D H 0.4515 0.3957 0.7946 0.063 Uiso 0.49(2) 1 calc R U P A 2
C95A C 0.531(2) 0.4191(16) 0.9111(16) 0.056(7) Uani 0.49(2) 1 d . . P A 2
H95A H 0.5963 0.4576 0.8907 0.067 Uiso 0.49(2) 1 calc R U P A 2
C96A C 0.520(3) 0.3988(17) 0.997(2) 0.051(7) Uani 0.49(2) 1 d . . P A 2
H96A H 0.5795 0.4210 1.0374 0.061 Uiso 0.49(2) 1 calc R U P A 2

loop_
_atom_site_aniso_label
_atom_site_aniso_U_11
_atom_site_aniso_U_22
_atom_site_aniso_U_33
_atom_site_aniso_U_23
_atom_site_aniso_U_13
_atom_site_aniso_U_12
Re1A 0.02632(15) 0.02639(16) 0.01963(14) 0.00142(14) 0.00125(14) -0.00107(15)
N1 0.030(3) 0.030(4) 0.020(3) 0.006(2) 0.001(2) 0.005(3)
N8 0.026(3) 0.027(3) 0.039(3) 0.005(3) 0.002(3) 0.003(3)
O17 0.049(4) 0.049(4) 0.051(4) 0.025(3) -0.014(3) -0.020(3)
O15 0.036(3) 0.051(4) 0.037(3) 0.010(3) 0.001(2) 0.007(3)
C2 0.028(4) 0.040(5) 0.024(4) 0.015(3) 0.005(3) 0.008(4)
N2 0.024(4) 0.031(3) 0.023(3) -0.001(2) 0.006(3) 0.002(3)
N3 0.027(3) 0.029(3) 0.037(3) 0.004(3) -0.001(3) 0.003(3)
C15 0.035(4) 0.033(4) 0.020(3) 0.008(3) 0.006(3) -0.003(4)
C6 0.035(4) 0.028(4) 0.021(3) 0.002(3) 0.000(3) 0.005(3)
C1 0.031(4) 0.031(4) 0.030(3) 0.001(3) 0.000(4) 0.003(4)
C3 0.038(5) 0.058(6) 0.026(4) 0.013(4) 0.004(4) 0.012(4)
C18 0.024(4) 0.026(4) 0.032(4) 0.003(3) 0.002(3) -0.004(3)
C7 0.026(4) 0.033(4) 0.039(4) 0.014(4) 0.001(3) 0.003(3)
C10 0.041(5) 0.034(5) 0.081(8) -0.006(6) 0.009(5) -0.002(4)
C20 0.040(4) 0.040(4) 0.032(4) -0.007(5) 0.008(4) 0.001(4)
C17 0.029(4) 0.045(6) 0.021(4) 0.005(3) -0.008(3) 0.001(4)
C19 0.033(5) 0.032(5) 0.043(5) -0.004(4) 0.006(4) 0.004(4)
C5 0.045(6) 0.039(5) 0.023(4) -0.002(3) -0.003(3) 0.013(4)
C12 0.035(5) 0.040(5) 0.060(6) 0.020(5) 0.012(4) 0.005(4)
C11 0.035(5) 0.031(5) 0.096(8) 0.018(5) 0.021(5) 0.002(4)
C4 0.049(6) 0.066(6) 0.019(4) 0.001(4) 0.001(4) 0.024(5)
O16 0.062(4) 0.056(4) 0.025(3) -0.013(3) -0.002(3) 0.003(3)
C16 0.029(4) 0.038(4) 0.029(4) -0.003(4) -0.009(3) -0.002(3)
C9 0.033(4) 0.032(4) 0.051(6) -0.005(4) 0.006(4) -0.002(4)
C21 0.030(5) 0.029(5) 0.047(5) 0.007(4) -0.006(4) 0.002(4)
C90 0.057(13) 0.041(11) 0.063(14) -0.021(10) -0.030(11) -0.002(9)
C91 0.06(2) 0.031(15) 0.10(2) 0.015(15) 0.04(2) -0.009(13)
C92 0.04(2) 0.036(17) 0.042(15) 0.001(11) 0.003(16) 0.02(2)
C94 0.073(16) 0.069(17) 0.11(3) -0.036(16) 0.034(17) -0.001(14)
C95 0.026(14) 0.049(16) 0.060(17) 0.003(12) 0.010(13) 0.005(12)
C96 0.09(2) 0.041(12) 0.032(11) 0.004(9) 0.005(12) 0.019(14)
C90A 0.047(16) 0.041(16) 0.070(17) 0.027(15) 0.022(15) 0.003(12)
C91A 0.041(11) 0.037(10) 0.028(9) 0.010(9) -0.006(8) -0.003(10)
C92A 0.018(19) 0.038(18) 0.05(2) -0.008(14) 0.001(14) 0.003(16)
C95A 0.065(14) 0.048(13) 0.055(15) -0.001(10) -0.001(11) -0.017(11)
C96A 0.034(14) 0.042(13) 0.078(18) -0.010(11) -0.003(13) -0.007(12)

loop_
_atom_type_symbol
_atom_type_description
_atom_type_scat_dispersion_real
_atom_type_scat_dispersion_imag
_atom_type_scat_source
C C 0.0181 0.0091 'International Tables Vol C Tables 4.2.6.8 and 6.1.1.4'
H H 0.0000 0.0000 'International Tables Vol C Tables 4.2.6.8 and 6.1.1.4'
N N 0.0311 0.0180 'International Tables Vol C Tables 4.2.6.8 and 6.1.1.4'
O O 0.0492 0.0322 'International Tables Vol C Tables 4.2.6.8 and 6.1.1.4'
Re Re -5.2083 5.8923 'International Tables Vol C Tables 4.2.6.8 and 6.1.1.4'

loop_
_geom_angle_atom_site_label_1
_geom_angle_atom_site_label_2
_geom_angle_atom_site_label_3
_geom_angle
C17 Re1A C16 88.7(3)
C17 Re1A C15 85.9(4)
C16 Re1A C15 89.6(3)
C17 Re1A N1 99.8(3)
C16 Re1A N1 168.3(3)
C15 Re1A N1 99.1(3)
C17 Re1A N8 173.2(3)
C16 Re1A N8 97.2(3)
C15 Re1A N8 90.8(3)
N1 Re1A N8 74.9(2)
C17 Re1A N2 93.8(3)
C16 Re1A N2 92.0(3)
C15 Re1A N2 178.4(3)
N1 Re1A N2 79.4(2)
N8 Re1A N2 89.3(2)
C2 N1 C6 114.4(6)
C2 N1 Re1A 118.1(5)
C6 N1 Re1A 120.3(4)
C9 N8 C7 118.3(7)
C9 N8 Re1A 125.1(6)
C7 N8 Re1A 116.2(5)
N1 C2 C3 120.7(8)
N1 C2 C7 115.6(7)
C3 C2 C7 123.7(8)
C18 N2 C20 105.2(7)
C18 N2 Re1A 129.0(5)
C20 N2 Re1A 125.8(5)
C18 N3 C19 108.0(7)
C18 N3 C21 125.5(7)
C19 N3 C21 126.5(7)
O15 C15 Re1A 178.2(7)
N1 C6 C5 109.6(6)
N1 C6 C1 110.4(6)
C5 C6 C1 110.3(6)
N1 C6 H7 108.9
C5 C6 H7 108.9
C1 C6 H7 108.9
C18 C1 C6 114.9(6)
C18 C1 H8A 108.5
C6 C1 H8A 108.5
C18 C1 H8B 108.5
C6 C1 H8B 108.5
H8A C1 H8B 107.5
C2 C3 C4 118.4(9)
C2 C3 H9 120.8
C4 C3 H9 120.8
N2 C18 N3 110.2(7)
N2 C18 C1 128.6(7)
N3 C18 C1 121.2(7)
N8 C7 C12 120.5(8)
N8 C7 C2 114.6(7)
C12 C7 C2 124.8(8)
C11 C10 C9 118.4(10)
C11 C10 H12 120.8
C9 C10 H12 120.8
C19 C20 N2 110.2(8)
C19 C20 H14 124.9
N2 C20 H14 124.9
O17 C17 Re1A 176.0(7)
C20 C19 N3 106.4(7)
C20 C19 H16 126.8
N3 C19 H16 126.8
C4 C5 C6 116.9(8)
C4 C5 H37 121.5
C6 C5 H37 121.5
C11 C12 C7 120.3(9)
C11 C12 H18 119.8
C7 C12 H18 119.8
C10 C11 C12 119.3(9)
C10 C11 H19 120.4
C12 C11 H19 120.4
C5 C4 C3 120.2(8)
C5 C4 H20 119.9
C3 C4 H20 119.9
O16 C16 Re1A 177.4(7)
N8 C9 C10 123.2(9)
N8 C9 H30 118.4
C10 C9 H30 118.4
N3 C21 H81A 109.5
N3 C21 H81B 109.5
H81A C21 H81B 109.5
N3 C21 H81C 109.5
H81A C21 H81C 109.5
H81B C21 H81C 109.5
C91 C90 C93 114(2)
C91 C90 H90 123.1
C93 C90 H90 123.1
C92 C91 C90 125(3)
C92 C91 H91 117.6
C90 C91 H91 117.6
C91 C92 C95 122(4)
C91 C92 H92 118.8
C95 C92 H92 118.8
C96 C93 C90 126(2)
C96 C93 H93 117.0
C90 C93 H93 117.0
C96 C94 H94A 109.5
C96 C94 H94B 109.5
H94A C94 H94B 109.5
C96 C94 H94C 109.5
H94A C94 H94C 109.5
H94B C94 H94C 109.5
C92 C95 C96 115(4)
C92 C95 H95 122.7
C96 C95 H95 122.7
C93 C96 C95 118(3)
C93 C96 C94 123(2)
C95 C96 C94 119(3)
C91A C90A H90A 109.5
C91A C90A H90B 109.5
H90A C90A H90B 109.5
C91A C90A H90C 109.5
H90A C90A H90C 109.5
H90B C90A H90C 109.5
C92A C91A C93A 114(3)
C92A C91A C90A 120(2)
C93A C91A C90A 125(2)
C91A C92A C96A 123(3)
C91A C92A H92A 118.4
C96A C92A H92A 118.5
C91A C93A C94A 120(3)
C91A C93A H93A 120.1
C94A C93A H93A 120.1
C95A C94A C93A 125(4)
C95A C94A H94D 117.3
C93A C94A H94D 117.3
C96A C95A C94A 118(3)
C96A C95A H95A 120.9
C94A C95A H95A 120.9
C95A C96A C92A 119(3)
C95A C96A H96A 120.6
C92A C96A H96A 120.6

loop_
_geom_bond_atom_site_label_1
_geom_bond_atom_site_label_2
_geom_bond_distance
Re1A C17 1.899(9)
Re1A C16 1.911(8)
Re1A C15 1.918(9)
Re1A N1 2.120(5)
Re1A N8 2.184(7)
Re1A N2 2.202(6)
N1 C2 1.368(10)
N1 C6 1.468(10)
N8 C9 1.343(11)
N8 C7 1.369(10)
O17 C17 1.166(10)
O15 C15 1.156(10)
C2 C3 1.375(12)
C2 C7 1.452(12)
N2 C18 1.345(10)
N2 C20 1.389(10)
N3 C18 1.346(10)
N3 C19 1.378(11)
N3 C21 1.465(10)
C6 C5 1.515(11)
C6 C1 1.525(11)
C6 H7 0.9800
C1 C18 1.503(11)
C1 H8A 0.9700
C1 H8B 0.9700
C3 C4 1.430(14)
C3 H9 0.9300
C7 C12 1.380(12)
C10 C11 1.378(16)
C10 C9 1.376(12)
C10 H12 0.9300
C20 C19 1.337(12)
C20 H14 0.9300
C19 H16 0.9300
C5 C4 1.342(13)
C5 H37 0.9300
C12 C11 1.377(15)
C12 H18 0.9300
C11 H19 0.9300
C4 H20 0.9300
O16 C16 1.165(10)
C9 H30 0.9300
C21 H81A 0.9600
C21 H81B 0.9600
C21 H81C 0.9600
C90 C91 1.36(4)
C90 C93 1.31(3)
C90 H90 0.9300
C91 C92 1.32(5)
C91 H91 0.9300
C92 C95 1.40(4)
C92 H92 0.9300
C93 C96 1.41(4)
C93 H93 0.9300
C94 C96 1.48(4)
C94 H94A 0.9600
C94 H94B 0.9600
C94 H94C 0.9600
C95 C96 1.40(4)
C95 H95 0.9300
C90A C91A 1.48(3)
C90A H90A 0.9600
C90A H90B 0.9600
C90A H90C 0.9600
C91A C92A 1.37(5)
C91A C93A 1.49(3)
C92A C96A 1.40(4)
C92A H92A 0.9300
C93A C94A 1.26(4)
C93A H93A 0.9300
C94A C95A 1.39(4)
C94A H94D 0.9300
C95A C96A 1.35(4)
C95A H95A 0.9300
C96A H96A 0.9300

loop_
_geom_torsion_atom_site_label_1
_geom_torsion_atom_site_label_2
_geom_torsion_atom_site_label_3
_geom_torsion_atom_site_label_4
_geom_torsion
C6 N1 C2 C3 28.6(10)
Re1A N1 C2 C3 179.3(6)
C6 N1 C2 C7 -151.5(7)
Re1A N1 C2 C7 -0.9(9)
C2 N1 C6 C5 -49.8(9)
Re1A N1 C6 C5 160.2(5)
C2 N1 C6 C1 71.8(8)
Re1A N1 C6 C1 -78.2(7)
N1 C6 C1 C18 47.5(9)
C5 C6 C1 C18 168.7(7)
N1 C2 C3 C4 6.7(12)
C7 C2 C3 C4 -173.2(8)
C20 N2 C18 N3 -0.2(8)
Re1A N2 C18 N3 -177.6(5)
C20 N2 C18 C1 -179.5(8)
Re1A N2 C18 C1 3.1(11)
C19 N3 C18 N2 0.5(9)
C21 N3 C18 N2 -177.1(7)
C19 N3 C18 C1 179.9(7)
C21 N3 C18 C1 2.3(11)
C6 C1 C18 N2 -13.2(12)
C6 C1 C18 N3 167.6(7)
C9 N8 C7 C12 0.7(11)
Re1A N8 C7 C12 174.0(6)
C9 N8 C7 C2 177.9(7)
Re1A N8 C7 C2 -8.9(9)
N1 C2 C7 N8 6.5(10)
C3 C2 C7 N8 -173.7(8)
N1 C2 C7 C12 -176.6(8)
C3 C2 C7 C12 3.3(13)
C18 N2 C20 C19 -0.2(9)
Re1A N2 C20 C19 177.3(5)
N2 C20 C19 N3 0.5(10)
C18 N3 C19 C20 -0.7(9)
C21 N3 C19 C20 176.9(8)
N1 C6 C5 C4 39.0(10)
C1 C6 C5 C4 -82.6(9)
N8 C7 C12 C11 0.1(13)
C2 C7 C12 C11 -176.7(8)
C9 C10 C11 C12 -0.2(14)
C7 C12 C11 C10 -0.4(14)
C6 C5 C4 C3 -6.2(12)
C2 C3 C4 C5 -18.3(13)
C7 N8 C9 C10 -1.3(12)
Re1A N8 C9 C10 -173.9(7)
C11 C10 C9 N8 1.1(14)
C93 C90 C91 C92 1(4)
C90 C91 C92 C95 -1(6)
C91 C90 C93 C96 1(4)
C91 C92 C95 C96 0(5)
C90 C93 C96 C95 -2(4)
C90 C93 C96 C94 179(2)
C92 C95 C96 C93 2(4)
C92 C95 C96 C94 -179(3)
C93A C91A C92A C96A 3(5)
C90A C91A C92A C96A -178(3)
C92A C91A C93A C94A -6(4)
C90A C91A C93A C94A 175(2)
C91A C93A C94A C95A 4(4)
C93A C94A C95A C96A 0(4)
C94A C95A C96A C92A -3(4)
C91A C92A C96A C95A 1(5)
